data_7132379
loop_
_publ_author_name
'Wacker, Jakoba'
'Lynch, Jennifer R.'
'Banerjee, Sumanta'
'Macdonald, Peter A.'
'Kennedy, Alan R.'
'Sarkar, Biprajit'
'Mulvey, Robert E.'

_publ_section_title
;
 Isolable rubidium and caesium derivatives of common organic carbonyl
 compounds.
;
_journal_issue 1
_journal_name_full 'Chemical communications (Cambridge, England)'
_journal_page_first 91
_journal_page_last 94
_journal_paper_doi 10.1039/d3cc05527b
_journal_volume 60
_journal_year 2023
_chemical_formula_moiety 'C8 H7 Cs1 O1'
_chemical_formula_sum 'C8 H7 Cs O'
_chemical_formula_weight 252.05
_chemical_properties_physical Air-sensitive,Moisture-sensitive,Oxygen-sensitive
_space_group_crystal_system orthorhombic
_space_group_IT_number 61
_space_group_name_Hall '-P 2ac 2ab'
_space_group_name_H-M_alt 'P b c a'
_atom_sites_solution_hydrogens mixed
_audit_creation_date 2023-08-21
_audit_creation_method
;
Olex2 1.2
(compiled 2018.05.29 svn.r3508 for OlexSys, GUI svn.r5506)
;
_audit_update_record
;
2023-09-05 deposited with the CCDC.	2023-11-22 downloaded from the CCDC.
;
_cell_angle_alpha 90
_cell_angle_beta 90
_cell_angle_gamma 90
_cell_formula_units_Z 8
_cell_length_a 6.7766(1)
_cell_length_b 8.3061(2)
_cell_length_c 29.6225(6)
_cell_measurement_reflns_used 3071
_cell_measurement_temperature 100(2)
_cell_measurement_theta_max 72.7540
_cell_measurement_theta_min 2.9740
_cell_volume 1667.37(6)
_computing_cell_refinement CrysalisPro
_computing_data_collection CrysalisPro
_computing_data_reduction CrysalisPro
_computing_molecular_graphics 'Olex2 (Dolomanov et al., 2009)'
_computing_publication_material 'Olex2 (Dolomanov et al., 2009)'
_computing_structure_refinement 'ShelXL (Sheldrick, 2015)'
_diffrn_ambient_temperature 100.15
_diffrn_measured_fraction_theta_full 0.998
_diffrn_measured_fraction_theta_max 0.993
_diffrn_measurement_device_type 'Rigaku Synergy-i'
_diffrn_measurement_method 'omega scans'
_diffrn_radiation_type CuK\a
_diffrn_radiation_wavelength 1.54184
_diffrn_reflns_av_R_equivalents 0.0833
_diffrn_reflns_av_unetI/netI 0.0501
_diffrn_reflns_Laue_measured_fraction_full 0.998
_diffrn_reflns_Laue_measured_fraction_max 0.993
_diffrn_reflns_limit_h_max 8
_diffrn_reflns_limit_h_min -3
_diffrn_reflns_limit_k_max 10
_diffrn_reflns_limit_k_min -10
_diffrn_reflns_limit_l_max 36
_diffrn_reflns_limit_l_min -36
_diffrn_reflns_number 6552
_diffrn_reflns_point_group_measured_fraction_full 0.998
_diffrn_reflns_point_group_measured_fraction_max 0.993
_diffrn_reflns_theta_full 67.684
_diffrn_reflns_theta_max 73.183
_diffrn_reflns_theta_min 5.975
_exptl_absorpt_coefficient_mu 34.079
_exptl_absorpt_correction_T_max 0.609
_exptl_absorpt_correction_T_min 0.059
_exptl_absorpt_correction_type analytical
_exptl_absorpt_process_details
;
CrysAlisPro 1.171.41.99a (Rigaku Oxford Diffraction, 2021)
Analytical numeric absorption correction using a multifaceted crystal
model based on expressions derived by R.C. Clark & J.S. Reid.
(Clark, R. C. & Reid, J. S. (1995). Acta Cryst. A51, 887-897)
Empirical absorption correction using spherical harmonics,
implemented in SCALE3 ABSPACK scaling algorithm.
;
_exptl_crystal_colour colourless
_exptl_crystal_colour_primary colourless
_exptl_crystal_density_diffrn 2.008
_exptl_crystal_description irregular
_exptl_crystal_F_000 944
_exptl_crystal_size_max 0.26
_exptl_crystal_size_mid 0.06
_exptl_crystal_size_min 0.05
_refine_diff_density_max 1.581
_refine_diff_density_min -1.208
_refine_diff_density_rms 0.264
_refine_ls_extinction_method none
_refine_ls_goodness_of_fit_ref 1.057
_refine_ls_hydrogen_treatment mixed
_refine_ls_matrix_type full
_refine_ls_number_parameters 99
_refine_ls_number_reflns 1667
_refine_ls_number_restraints 0
_refine_ls_restrained_S_all 1.057
_refine_ls_R_factor_all 0.0584
_refine_ls_R_factor_gt 0.0495
_refine_ls_shift/su_max 0.000
_refine_ls_shift/su_mean 0.000
_refine_ls_structure_factor_coef Fsqd
_refine_ls_weighting_details 'w=1/[\s^2^(Fo^2^)+(0.0933P)^2^] where P=(Fo^2^+2Fc^2^)/3'
_refine_ls_weighting_scheme calc
_refine_ls_wR_factor_gt 0.1305
_refine_ls_wR_factor_ref 0.1378
_reflns_Friedel_coverage 0.000
_reflns_number_gt 1354
_reflns_number_total 1667
_reflns_threshold_expression 'I > 2\s(I)'
_cod_data_source_file d3cc05527b2.cif
_cod_data_source_block jw-74_auto_abs
_cod_depositor_comments 'Adding full bibliography for 7132379--7132383.cif.'
_cod_original_sg_symbol_H-M Pbca
_cod_original_formula_sum 'C8 H7 Cs1 O1'
_cod_database_code 7132379
_shelx_shelxl_version_number 2014/7
_shelx_space_group_comment
;
The symmetry employed for this shelxl refinement is uniquely defined
by the following loop, which should always be used as a source of
symmetry information in preference to the above space-group names.
They are only intended as comments.
;
_shelx_estimated_absorpt_t_max 0.281
_shelx_estimated_absorpt_t_min 0.041
_olex2_refinement_description
;
1. Fixed Uiso
 At 1.2 times of:
  All C(H) groups
2.a Aromatic/amide H refined with riding coordinates:
 C4(H4), C5(H5), C6(H6), C7(H7), C8(H8)
;
_olex2_submission_special_instructions 'No special instructions were received'

loop_
_space_group_symop_operation_xyz
'x, y, z'
'-x+1/2, -y, z+1/2'
'-x, y+1/2, -z+1/2'
'x+1/2, -y+1/2, -z'
'-x, -y, -z'
'x-1/2, y, -z-1/2'
'x, -y-1/2, z-1/2'
'-x-1/2, y-1/2, z'

loop_
_atom_site_label
_atom_site_type_symbol
_atom_site_fract_x
_atom_site_fract_y
_atom_site_fract_z
_atom_site_U_iso_or_equiv
_atom_site_adp_type
_atom_site_occupancy
_atom_site_site_symmetry_order
_atom_site_calc_flag
_atom_site_refinement_flags_posn
_atom_site_refinement_flags_adp
_atom_site_refinement_flags_occupancy
_atom_site_disorder_assembly
_atom_site_disorder_group
Cs1 Cs 0.55251(5) 0.31932(5) 0.45166(2) 0.0327(2) Uani 1 1 d . . . . .
O1 O 0.5499(6) 0.6723(7) 0.45112(15) 0.0362(14) Uani 1 1 d . . . . .
C1 C 0.4852(9) 0.7707(9) 0.4208(2) 0.0327(14) Uani 1 1 d . . . . .
C2 C 0.4212(10) 0.9241(10) 0.4305(3) 0.0381(15) Uani 1 1 d . . . . .
C3 C 0.4864(10) 0.7130(10) 0.3727(2) 0.0335(14) Uani 1 1 d . . . . .
C4 C 0.3536(10) 0.7739(10) 0.3399(2) 0.0389(15) Uani 1 1 d . . . . .
H4 H 0.2616 0.8555 0.3477 0.047 Uiso 1 1 calc R . . . .
C5 C 0.3586(12) 0.7142(11) 0.2964(3) 0.0473(19) Uani 1 1 d . . . . .
H5 H 0.2700 0.7564 0.2745 0.057 Uiso 1 1 calc R . . . .
C6 C 0.4881(12) 0.5957(12) 0.2841(2) 0.0471(19) Uani 1 1 d . . . . .
H6 H 0.4863 0.5537 0.2543 0.057 Uiso 1 1 calc R . . . .
C7 C 0.6231(11) 0.5371(11) 0.3157(2) 0.0444(17) Uani 1 1 d . . . . .
H7 H 0.7168 0.4573 0.3074 0.053 Uiso 1 1 calc R . . . .
C8 C 0.6183(9) 0.5969(9) 0.3596(2) 0.0348(14) Uani 1 1 d . . . . .
H8 H 0.7094 0.5561 0.3811 0.042 Uiso 1 1 calc R . . . .
H2A H 0.428(11) 0.992(10) 0.459(3) 0.03(2) Uiso 1 1 d . . . . .
H2B H 0.368(11) 0.986(9) 0.408(3) 0.026(17) Uiso 1 1 d . . . . .

loop_
_atom_site_aniso_label
_atom_site_aniso_U_11
_atom_site_aniso_U_22
_atom_site_aniso_U_33
_atom_site_aniso_U_23
_atom_site_aniso_U_13
_atom_site_aniso_U_12
Cs1 0.0318(3) 0.0365(3) 0.0299(3) 0.00128(15) 0.00315(13) 0.00222(14)
O1 0.036(3) 0.046(4) 0.026(3) 0.006(2) -0.0007(16) -0.002(2)
C1 0.022(2) 0.041(4) 0.035(3) 0.003(3) -0.002(2) -0.006(3)
C2 0.039(3) 0.038(4) 0.038(3) 0.000(3) -0.002(3) 0.002(3)
C3 0.029(3) 0.047(4) 0.025(3) 0.005(3) -0.005(3) -0.006(3)
C4 0.037(3) 0.048(4) 0.031(3) 0.002(3) -0.008(3) -0.003(3)
C5 0.047(4) 0.060(5) 0.035(4) 0.015(4) -0.007(3) -0.014(4)
C6 0.053(4) 0.064(5) 0.025(3) 0.000(3) 0.004(3) -0.016(4)
C7 0.041(3) 0.056(5) 0.036(3) -0.006(4) 0.006(3) -0.007(4)
C8 0.030(3) 0.047(4) 0.027(3) 0.002(3) -0.002(2) -0.008(3)

loop_
_atom_type_symbol
_atom_type_description
_atom_type_scat_dispersion_real
_atom_type_scat_dispersion_imag
_atom_type_scat_source
Cs Cs -0.7457 7.9052 'International Tables Vol C Tables 4.2.6.8 and 6.1.1.4'
O O 0.0492 0.0322 'International Tables Vol C Tables 4.2.6.8 and 6.1.1.4'
C C 0.0181 0.0091 'International Tables Vol C Tables 4.2.6.8 and 6.1.1.4'
H H 0.0000 0.0000 'International Tables Vol C Tables 4.2.6.8 and 6.1.1.4'

loop_
_geom_angle_atom_site_label_1
_geom_angle_atom_site_label_2
_geom_angle_atom_site_label_3
_geom_angle
_geom_angle_site_symmetry_1
_geom_angle_site_symmetry_3
_geom_angle_publ_flag
O1 Cs1 Cs1 116.88(10) 8_755 5_666 ?
O1 Cs1 Cs1 44.74(9) . 5_666 ?
O1 Cs1 Cs1 44.14(11) 5_666 5_666 ?
O1 Cs1 O1 114.73(11) . 8_755 ?
O1 Cs1 O1 88.88(14) . 5_666 ?
O1 Cs1 O1 103.20(11) 8_755 5_666 ?
O1 Cs1 C1 120.27(14) 8_755 . ?
O1 Cs1 C1 89.17(13) 8_755 5_666 ?
O1 Cs1 C1 90.65(14) 5_666 8_655 ?
O1 Cs1 C1 97.30(16) . 8_755 ?
O1 Cs1 C1 119.72(15) 5_666 8_755 ?
O1 Cs1 C1 23.07(16) 8_755 8_755 ?
O1 Cs1 C1 101.47(15) . 5_666 ?
O1 Cs1 C1 14.79(14) . . ?
O1 Cs1 C1 15.80(15) 5_666 5_666 ?
O1 Cs1 C1 95.72(15) . 8_655 ?
O1 Cs1 C1 146.41(16) 8_755 8_655 ?
O1 Cs1 C1 100.26(16) 5_666 . ?
O1 Cs1 C2 74.70(16) . 8_655 ?
O1 Cs1 C2 165.70(17) 8_755 8_655 ?
O1 Cs1 C2 97.95(17) 5_666 1_545 ?
O1 Cs1 C2 161.19(15) . 1_545 ?
O1 Cs1 C2 80.88(16) 8_755 1_545 ?
O1 Cs1 C2 87.24(16) 5_666 8_655 ?
O1 Cs1 C2 39.05(16) 8_755 8_755 ?
O1 Cs1 C2 112.48(15) 5_666 8_755 ?
O1 Cs1 C2 76.77(15) . 8_755 ?
O1 Cs1 C8 138.62(16) 5_666 . ?
O1 Cs1 C8 98.48(14) 8_755 . ?
O1 Cs1 C8 49.90(15) . . ?
C1 Cs1 Cs1 57.39(12) 5_666 5_666 ?
C1 Cs1 Cs1 115.94(14) 8_755 5_666 ?
C1 Cs1 Cs1 94.44(11) 8_655 5_666 ?
C1 Cs1 Cs1 56.76(11) . 5_666 ?
C1 Cs1 C1 98.74(15) 8_655 5_666 ?
C1 Cs1 C1 114.15(12) 5_666 . ?
C1 Cs1 C1 86.16(14) 8_655 . ?
C1 Cs1 C1 108.11(16) 8_755 5_666 ?
C1 Cs1 C1 99.51(16) 8_755 . ?
C1 Cs1 C1 147.0(2) 8_755 8_655 ?
C1 Cs1 C2 152.11(18) 8_755 8_655 ?
C1 Cs1 C2 21.49(18) 8_755 8_755 ?
C1 Cs1 C2 94.49(19) 8_755 1_545 ?
C1 Cs1 C8 75.54(16) 8_755 . ?
C2 Cs1 Cs1 139.18(12) 1_545 5_666 ?
C2 Cs1 Cs1 96.30(12) 8_755 5_666 ?
C2 Cs1 Cs1 77.43(13) 8_655 5_666 ?
C2 Cs1 C1 66.23(16) 8_655 . ?
C2 Cs1 C1 105.87(15) 8_755 5_666 ?
C2 Cs1 C1 155.21(16) 8_755 8_655 ?
C2 Cs1 C1 88.65(17) 1_545 5_666 ?
C2 Cs1 C1 66.84(16) 1_545 8_655 ?
C2 Cs1 C1 99.70(16) 8_655 5_666 ?
C2 Cs1 C1 81.22(15) 8_755 . ?
C2 Cs1 C1 147.46(16) 1_545 . ?
C2 Cs1 C1 21.25(17) 8_655 8_655 ?
C2 Cs1 C2 88.08(13) 8_655 1_545 ?
C2 Cs1 C2 144.8(2) 8_655 8_755 ?
C2 Cs1 C2 115.96(18) 1_545 8_755 ?
C2 Cs1 C8 79.18(16) 8_655 . ?
C2 Cs1 C8 120.17(17) 1_545 . ?
C8 Cs1 Cs1 94.57(12) . 5_666 ?
C8 Cs1 C1 150.93(16) . 5_666 ?
C8 Cs1 C1 90.28(14) . 8_655 ?
C8 Cs1 C1 38.59(16) . . ?
C8 Cs1 C2 66.67(15) . 8_755 ?
Cs1 O1 Cs1 114.04(16) . 8_765 ?
Cs1 O1 Cs1 91.12(14) . 5_666 ?
Cs1 O1 Cs1 101.44(14) 8_765 5_666 ?
C1 O1 Cs1 93.0(4) . 8_765 ?
C1 O1 Cs1 125.5(4) . 5_666 ?
C1 O1 Cs1 129.8(5) . . ?
Cs1 C1 Cs1 73.77(12) 8_665 5_666 ?
Cs1 C1 Cs1 147.0(2) 8_765 8_665 ?
Cs1 C1 Cs1 79.35(14) 8_765 5_666 ?
Cs1 C1 Cs1 86.64(16) 8_765 . ?
Cs1 C1 Cs1 65.85(12) 5_666 . ?
Cs1 C1 Cs1 99.19(15) 8_665 . ?
O1 C1 Cs1 64.0(3) . 8_765 ?
O1 C1 Cs1 38.7(3) . 5_666 ?
O1 C1 Cs1 35.5(4) . . ?
O1 C1 Cs1 103.2(4) . 8_665 ?
O1 C1 C2 123.3(7) . . ?
O1 C1 C3 117.1(7) . . ?
C2 C1 Cs1 97.4(4) . 8_765 ?
C2 C1 Cs1 87.5(4) . 5_666 ?
C2 C1 Cs1 151.9(5) . . ?
C2 C1 Cs1 63.1(4) . 8_665 ?
C2 C1 C3 119.6(7) . . ?
C3 C1 Cs1 85.1(4) . . ?
C3 C1 Cs1 107.3(4) . 8_765 ?
C3 C1 Cs1 105.6(4) . 8_665 ?
C3 C1 Cs1 150.0(5) . 5_666 ?
Cs1 C2 Cs1 117.0(2) 8_665 1_565 ?
Cs1 C2 Cs1 144.8(2) 8_665 8_765 ?
Cs1 C2 Cs1 86.85(16) 1_565 8_765 ?
Cs1 C2 H2A 46(5) 1_565 . ?
Cs1 C2 H2A 87(4) 8_765 . ?
Cs1 C2 H2A 92(4) 8_665 . ?
Cs1 C2 H2B 129(5) 8_765 . ?
Cs1 C2 H2B 72(5) 1_565 . ?
Cs1 C2 H2B 85(5) 8_665 . ?
C1 C2 Cs1 95.7(4) . 8_665 ?
C1 C2 Cs1 146.7(5) . 1_565 ?
C1 C2 Cs1 61.1(4) . 8_765 ?
C1 C2 H2A 133(5) . . ?
C1 C2 H2B 120(5) . . ?
H2A C2 H2B 108(6) . . ?
C4 C3 C1 122.2(7) . . ?
C8 C3 C1 119.7(6) . . ?
C8 C3 C4 118.1(7) . . ?
C3 C4 H4 120.1 . . ?
C5 C4 C3 119.8(8) . . ?
C5 C4 H4 120.1 . . ?
C4 C5 H5 119.2 . . ?
C6 C5 C4 121.5(7) . . ?
C6 C5 H5 119.2 . . ?
C5 C6 H6 120.3 . . ?
C5 C6 C7 119.4(7) . . ?
C7 C6 H6 120.3 . . ?
C6 C7 H7 120.4 . . ?
C8 C7 C6 119.1(8) . . ?
C8 C7 H7 120.4 . . ?
Cs1 C8 H8 48.9 . . ?
C3 C8 Cs1 98.9(4) . . ?
C3 C8 C7 122.1(7) . . ?
C3 C8 H8 119.0 . . ?
C7 C8 Cs1 118.8(5) . . ?
C7 C8 H8 119.0 . . ?

loop_
_geom_bond_atom_site_label_1
_geom_bond_atom_site_label_2
_geom_bond_distance
_geom_bond_site_symmetry_2
_geom_bond_publ_flag
Cs1 Cs1 4.2092(8) 5_666 ?
Cs1 O1 2.932(6) . ?
Cs1 O1 2.958(5) 8_755 ?
Cs1 O1 2.963(5) 5_666 ?
Cs1 C1 3.858(7) 5_666 ?
Cs1 C1 3.886(8) . ?
Cs1 C1 3.288(6) 8_755 ?
Cs1 C1 3.778(6) 8_655 ?
Cs1 C2 3.385(7) 8_655 ?
Cs1 C2 3.724(7) 8_755 ?
Cs1 C2 3.458(8) 1_545 ?
Cs1 C8 3.599(7) . ?
O1 Cs1 2.958(5) 8_765 ?
O1 Cs1 2.963(5) 5_666 ?
O1 C1 1.290(9) . ?
C1 Cs1 3.778(6) 8_665 ?
C1 Cs1 3.858(7) 5_666 ?
C1 Cs1 3.288(6) 8_765 ?
C1 C2 1.376(11) . ?
C1 C3 1.505(9) . ?
C2 Cs1 3.385(7) 8_665 ?
C2 Cs1 3.724(7) 8_765 ?
C2 Cs1 3.458(8) 1_565 ?
C2 H2A 1.01(8) . ?
C2 H2B 0.92(8) . ?
C3 C4 1.419(9) . ?
C3 C8 1.371(11) . ?
C4 H4 0.9500 . ?
C4 C5 1.379(10) . ?
C5 H5 0.9500 . ?
C5 C6 1.368(13) . ?
C6 H6 0.9500 . ?
C6 C7 1.398(12) . ?
C7 H7 0.9500 . ?
C7 C8 1.391(9) . ?
C8 H8 0.9500 . ?

loop_
_geom_torsion_atom_site_label_1
_geom_torsion_atom_site_label_2
_geom_torsion_atom_site_label_3
_geom_torsion_atom_site_label_4
_geom_torsion
_geom_torsion_site_symmetry_1
_geom_torsion_site_symmetry_2
_geom_torsion_site_symmetry_3
_geom_torsion_site_symmetry_4
_geom_torsion_publ_flag
Cs1 O1 C1 Cs1 -125.0(4) . . . 8_765 ?
Cs1 O1 C1 Cs1 -41.3(5) 5_666 . . 8_665 ?
Cs1 O1 C1 Cs1 -106.3(4) 8_765 . . 5_666 ?
Cs1 O1 C1 Cs1 106.3(4) 5_666 . . 8_765 ?
Cs1 O1 C1 Cs1 128.7(6) . . . 5_666 ?
Cs1 O1 C1 Cs1 87.4(4) . . . 8_665 ?
Cs1 O1 C1 Cs1 -128.7(6) 5_666 . . . ?
Cs1 O1 C1 Cs1 -147.62(19) 8_765 . . 8_665 ?
Cs1 O1 C1 Cs1 125.0(4) 8_765 . . . ?
Cs1 O1 C1 C2 153.6(5) . . . . ?
Cs1 O1 C1 C2 -81.4(6) 8_765 . . . ?
Cs1 O1 C1 C2 25.0(8) 5_666 . . . ?
Cs1 O1 C1 C3 -28.0(8) . . . . ?
Cs1 O1 C1 C3 97.0(5) 8_765 . . . ?
Cs1 O1 C1 C3 -156.7(4) 5_666 . . . ?
Cs1 C1 C2 Cs1 78.91(18) 5_666 . . 8_765 ?
Cs1 C1 C2 Cs1 114.2(9) . . . 1_565 ?
Cs1 C1 C2 Cs1 -151.98(19) 8_765 . . 8_665 ?
Cs1 C1 C2 Cs1 96.3(9) 5_666 . . 1_565 ?
Cs1 C1 C2 Cs1 -73.07(18) 5_666 . . 8_665 ?
Cs1 C1 C2 Cs1 151.98(19) 8_665 . . 8_765 ?
Cs1 C1 C2 Cs1 96.7(9) . . . 8_765 ?
Cs1 C1 C2 Cs1 17.4(10) 8_765 . . 1_565 ?
Cs1 C1 C2 Cs1 -55.2(10) . . . 8_665 ?
Cs1 C1 C2 Cs1 169.4(10) 8_665 . . 1_565 ?
Cs1 C1 C3 C4 39.7(8) 8_665 . . . ?
Cs1 C1 C3 C4 -137.2(6) 8_765 . . . ?
Cs1 C1 C3 C4 124.1(8) 5_666 . . . ?
Cs1 C1 C3 C4 137.9(7) . . . . ?
Cs1 C1 C3 C8 43.2(8) 8_765 . . . ?
Cs1 C1 C3 C8 -41.7(6) . . . . ?
Cs1 C1 C3 C8 -55.5(11) 5_666 . . . ?
Cs1 C1 C3 C8 -139.9(6) 8_665 . . . ?
O1 C1 C2 Cs1 81.0(11) . . . 1_565 ?
O1 C1 C2 Cs1 -88.4(6) . . . 8_665 ?
O1 C1 C2 Cs1 63.6(5) . . . 8_765 ?
O1 C1 C3 C4 153.8(6) . . . . ?
O1 C1 C3 C8 -25.8(9) . . . . ?
C1 C3 C4 C5 -178.7(7) . . . . ?
C1 C3 C8 Cs1 46.4(7) . . . . ?
C1 C3 C8 C7 178.7(7) . . . . ?
C2 C1 C3 C4 -27.8(10) . . . . ?
C2 C1 C3 C8 152.6(7) . . . . ?
C3 C1 C2 Cs1 -97.3(10) . . . 1_565 ?
C3 C1 C2 Cs1 93.3(6) . . . 8_665 ?
C3 C1 C2 Cs1 -114.7(6) . . . 8_765 ?
C3 C4 C5 C6 0.6(12) . . . . ?
C4 C3 C8 Cs1 -133.2(6) . . . . ?
C4 C3 C8 C7 -0.9(11) . . . . ?
C4 C5 C6 C7 -2.1(12) . . . . ?
C5 C6 C7 C8 2.1(12) . . . . ?
C6 C7 C8 Cs1 123.0(7) . . . . ?
C6 C7 C8 C3 -0.6(12) . . . . ?
C8 C3 C4 C5 0.9(11) . . . . ?
